data_1503640
loop_
_publ_author_name
'Hao, Wen-Juan'
'Jiang, Bo'
'Tu, Shu-Jiang'
'Wu, Shan-Shan'
'Han, Zheng-Guo'
'Cao, Xu-Dong'
'Zhang, Xiao-Hong'
'Yan, Shu'
'Shi, Feng'

_publ_section_title
;
 Microwave-assisted combinatorial synthesis of new
 3-pyrimidin-5-ylpropanamides via a solvent-dependent chemoselective
 reaction.
;
_journal_issue 2
_journal_name_full 'Journal of combinatorial chemistry'
_journal_page_first 310
_journal_page_last 314
_journal_paper_doi 10.1021/cc800175n
_journal_volume 11
_journal_year 2009
_chemical_formula_sum 'C20 H25 N3 O3'
_chemical_formula_weight 355.43
_chemical_name_systematic
; 
 ? 
;
_space_group_IT_number 14
_symmetry_cell_setting monoclinic
_symmetry_space_group_name_Hall '-P 2yn'
_symmetry_space_group_name_H-M 'P 1 21/n 1'
_atom_sites_solution_hydrogens geom
_atom_sites_solution_primary direct
_atom_sites_solution_secondary difmap
_audit_creation_method SHELXL-97
_cell_angle_alpha 90.00
_cell_angle_beta 101.740(2)
_cell_angle_gamma 90.00
_cell_formula_units_Z 4
_cell_length_a 7.1563(12)
_cell_length_b 19.637(2)
_cell_length_c 13.2746(18)
_cell_measurement_reflns_used 1921
_cell_measurement_temperature 298(2)
_cell_measurement_theta_max 27.66
_cell_measurement_theta_min 2.6
_cell_volume 1826.4(4)
_computing_cell_refinement 'Bruker SMART'
_computing_data_collection 'Bruker SMART'
_computing_data_reduction 'Bruker SHELXTL'
_computing_molecular_graphics 'Bruker SHELXTL'
_computing_publication_material 'Bruker SHELXTL'
_computing_structure_refinement 'SHELXL-97 (Sheldrick, 1997)'
_computing_structure_solution 'SHELXS-97 (Sheldrick, 1990)'
_diffrn_ambient_temperature 298(2)
_diffrn_measured_fraction_theta_full 0.996
_diffrn_measured_fraction_theta_max 0.996
_diffrn_measurement_device_type 'CCD area detector'
_diffrn_measurement_method 'phi and omega scans'
_diffrn_radiation_monochromator graphite
_diffrn_radiation_source 'fine-focus sealed tube'
_diffrn_radiation_type MoK\a
_diffrn_radiation_wavelength 0.71073
_diffrn_reflns_av_R_equivalents 0.0733
_diffrn_reflns_av_sigmaI/netI 0.0752
_diffrn_reflns_limit_h_max 8
_diffrn_reflns_limit_h_min -8
_diffrn_reflns_limit_k_max 21
_diffrn_reflns_limit_k_min -23
_diffrn_reflns_limit_l_max 15
_diffrn_reflns_limit_l_min -15
_diffrn_reflns_number 9491
_diffrn_reflns_theta_full 25.01
_diffrn_reflns_theta_max 25.01
_diffrn_reflns_theta_min 1.88
_exptl_absorpt_coefficient_mu 0.088
_exptl_absorpt_correction_T_max 0.9878
_exptl_absorpt_correction_T_min 0.9800
_exptl_absorpt_correction_type multi-scan
_exptl_absorpt_process_details sadabs
_exptl_crystal_colour colorless
_exptl_crystal_density_diffrn 1.293
_exptl_crystal_density_method 'not measured'
_exptl_crystal_description block
_exptl_crystal_F_000 760
_exptl_crystal_size_max 0.23
_exptl_crystal_size_mid 0.16
_exptl_crystal_size_min 0.14
_refine_diff_density_max 0.161
_refine_diff_density_min -0.194
_refine_diff_density_rms 0.042
_refine_ls_extinction_method none
_refine_ls_goodness_of_fit_ref 1.016
_refine_ls_hydrogen_treatment constr
_refine_ls_matrix_type full
_refine_ls_number_parameters 235
_refine_ls_number_reflns 3216
_refine_ls_number_restraints 0
_refine_ls_restrained_S_all 1.016
_refine_ls_R_factor_all 0.0961
_refine_ls_R_factor_gt 0.0476
_refine_ls_shift/su_max 0.001
_refine_ls_shift/su_mean 0.000
_refine_ls_structure_factor_coef Fsqd
_refine_ls_weighting_details 'calc w=1/[\s^2^(Fo^2^)+(0.0354P)^2^+0.0000P] where P=(Fo^2^+2Fc^2^)/3'
_refine_ls_weighting_scheme calc
_refine_ls_wR_factor_gt 0.0926
_refine_ls_wR_factor_ref 0.1042
_reflns_number_gt 1916
_reflns_number_total 3216
_reflns_threshold_expression >2sigma(I)
_cod_data_source_file cc800175n_si_003.cif
_cod_data_source_block 080819c
_cod_depositor_comments
;
The following automatic conversions were performed:

'_symmetry_cell_setting' value 'Monoclinic' changed to 'monoclinic'
according to /home/saulius/struct/CIF-dictionaries/cif_core.dic
dictionary named 'cif_core.dic' version 2.4.2 from 2011-04-26.

Automatic conversion script
Id: cif_fix_values 1715 2011-07-08 13:25:40Z adriana 
;
_cod_original_cell_volume 1826.5(4)
_cod_original_sg_symbol_H-M P2(1)/n
_cod_database_code 1503640

loop_
_symmetry_equiv_pos_as_xyz
'x, y, z'
'-x+1/2, y+1/2, -z+1/2'
'-x, -y, -z'
'x-1/2, -y-1/2, z-1/2'

loop_
_atom_site_label
_atom_site_type_symbol
_atom_site_fract_x
_atom_site_fract_y
_atom_site_fract_z
_atom_site_U_iso_or_equiv
_atom_site_adp_type
_atom_site_occupancy
_atom_site_symmetry_multiplicity
_atom_site_calc_flag
_atom_site_refinement_flags
N1 N 1.2782(3) 1.00038(10) 0.76292(14) 0.0387(5) Uani 1 1 d .
H1 H 1.3786 0.9909 0.7394 0.046 Uiso 1 1 calc R
N2 N 1.1340(3) 0.99789(9) 0.90587(13) 0.0367(5) Uani 1 1 d .
N3 N 0.7956(3) 0.91122(9) 0.59665(13) 0.0378(5) Uani 1 1 d .
H3 H 0.8514 0.9251 0.5488 0.045 Uiso 1 1 calc R
O1 O 0.8327(2) 1.04303(8) 0.89288(11) 0.0456(5) Uani 1 1 d .
H1A H 0.8598 1.0297 0.9526 0.068 Uiso 1 1 calc R
O2 O 1.1335(2) 1.04358(9) 0.60752(11) 0.0511(5) Uani 1 1 d .
O3 O 0.5892(2) 0.93937(8) 0.69802(11) 0.0447(4) Uani 1 1 d .
C1 C 1.2753(3) 0.98462(12) 0.86043(17) 0.0396(6) Uani 1 1 d .
H1B H 1.3815 0.9626 0.8987 0.048 Uiso 1 1 calc R
C2 C 0.9778(3) 1.02944(11) 0.84599(16) 0.0316(5) Uani 1 1 d .
C3 C 0.9650(3) 1.04690(10) 0.74467(15) 0.0290(5) Uani 1 1 d .
C4 C 1.1234(3) 1.03189(11) 0.69730(17) 0.0346(6) Uani 1 1 d .
C5 C 0.6857(3) 0.95565(11) 0.63376(16) 0.0329(6) Uani 1 1 d .
C6 C 0.6872(3) 1.02749(11) 0.59477(16) 0.0350(6) Uani 1 1 d .
H6A H 0.5572 1.0422 0.5679 0.042 Uiso 1 1 calc R
H6B H 0.7563 1.0291 0.5391 0.042 Uiso 1 1 calc R
C7 C 0.7820(3) 1.07626(11) 0.68124(15) 0.0317(6) Uani 1 1 d .
H7 H 0.6931 1.0795 0.7283 0.038 Uiso 1 1 calc R
C8 C 0.8005(3) 1.14835(11) 0.64204(16) 0.0302(5) Uani 1 1 d .
C9 C 0.6815(3) 1.17248(12) 0.55327(17) 0.0366(6) Uani 1 1 d .
H9 H 0.6022 1.1421 0.5108 0.044 Uiso 1 1 calc R
C10 C 0.6781(3) 1.24068(12) 0.52658(18) 0.0400(6) Uani 1 1 d .
H10 H 0.5952 1.2553 0.4672 0.048 Uiso 1 1 calc R
C11 C 0.7955(4) 1.28759(12) 0.58638(19) 0.0393(6) Uani 1 1 d .
C12 C 0.9218(4) 1.26311(12) 0.67173(19) 0.0412(6) Uani 1 1 d .
H12 H 1.0068 1.2931 0.7115 0.049 Uiso 1 1 calc R
C13 C 0.9251(3) 1.19530(12) 0.69940(17) 0.0367(6) Uani 1 1 d .
H13 H 1.0118 1.1806 0.7573 0.044 Uiso 1 1 calc R
C14 C 0.7807(4) 1.36269(12) 0.5595(2) 0.0587(8) Uani 1 1 d .
H14A H 0.8643 1.3731 0.5135 0.088 Uiso 1 1 calc R
H14B H 0.8168 1.3892 0.6212 0.088 Uiso 1 1 calc R
H14C H 0.6517 1.3734 0.5269 0.088 Uiso 1 1 calc R
C15 C 0.8280(3) 0.84081(11) 0.63122(17) 0.0367(6) Uani 1 1 d .
H15 H 0.7200 0.8266 0.6614 0.044 Uiso 1 1 calc R
C16 C 1.0092(4) 0.83383(13) 0.71338(18) 0.0488(7) Uani 1 1 d .
H16A H 0.9999 0.8627 0.7714 0.059 Uiso 1 1 calc R
H16B H 1.1174 0.8492 0.6857 0.059 Uiso 1 1 calc R
C17 C 1.0429(4) 0.76056(13) 0.75025(19) 0.0532(7) Uani 1 1 d .
H17A H 1.1649 0.7576 0.7979 0.064 Uiso 1 1 calc R
H17B H 0.9442 0.7473 0.7868 0.064 Uiso 1 1 calc R
C18 C 1.0418(4) 0.71171(14) 0.6614(2) 0.0593(8) Uani 1 1 d .
H18A H 1.1538 0.7198 0.6324 0.071 Uiso 1 1 calc R
H18B H 1.0483 0.6653 0.6869 0.071 Uiso 1 1 calc R
C19 C 0.8642(4) 0.72005(12) 0.5780(2) 0.0556(8) Uani 1 1 d .
H19A H 0.7536 0.7057 0.6043 0.067 Uiso 1 1 calc R
H19B H 0.8738 0.6910 0.5202 0.067 Uiso 1 1 calc R
C20 C 0.8367(4) 0.79365(12) 0.54125(18) 0.0435(6) Uani 1 1 d .
H20A H 0.9418 0.8070 0.5095 0.052 Uiso 1 1 calc R
H20B H 0.7195 0.7975 0.4900 0.052 Uiso 1 1 calc R

loop_
_atom_site_aniso_label
_atom_site_aniso_U_11
_atom_site_aniso_U_22
_atom_site_aniso_U_33
_atom_site_aniso_U_23
_atom_site_aniso_U_13
_atom_site_aniso_U_12
N1 0.0312(12) 0.0497(13) 0.0373(11) 0.0044(10) 0.0120(10) 0.0088(10)
N2 0.0357(12) 0.0444(13) 0.0295(11) 0.0041(9) 0.0057(9) 0.0122(10)
N3 0.0432(13) 0.0354(12) 0.0390(11) 0.0063(9) 0.0185(10) 0.0032(10)
O1 0.0413(10) 0.0669(13) 0.0301(9) 0.0084(8) 0.0109(8) 0.0186(9)
O2 0.0557(12) 0.0680(13) 0.0339(10) 0.0113(8) 0.0193(9) 0.0139(10)
O3 0.0467(11) 0.0426(10) 0.0503(10) 0.0080(8) 0.0227(9) 0.0067(8)
C1 0.0356(15) 0.0456(15) 0.0353(14) 0.0041(11) 0.0020(12) 0.0085(12)
C2 0.0292(13) 0.0365(14) 0.0286(13) -0.0004(10) 0.0047(11) 0.0043(11)
C3 0.0301(13) 0.0301(13) 0.0257(12) 0.0007(10) 0.0030(10) 0.0031(11)
C4 0.0371(15) 0.0360(14) 0.0304(13) 0.0026(11) 0.0061(12) 0.0042(12)
C5 0.0296(14) 0.0373(15) 0.0302(13) 0.0011(11) 0.0024(11) -0.0008(11)
C6 0.0363(15) 0.0344(14) 0.0319(13) 0.0038(10) 0.0016(11) 0.0028(11)
C7 0.0340(14) 0.0347(14) 0.0263(12) 0.0018(10) 0.0059(11) 0.0042(11)
C8 0.0277(13) 0.0324(14) 0.0305(13) 0.0021(11) 0.0063(11) 0.0052(11)
C9 0.0315(14) 0.0359(15) 0.0403(14) 0.0036(11) 0.0020(12) -0.0024(11)
C10 0.0372(15) 0.0397(15) 0.0420(15) 0.0081(12) 0.0053(12) 0.0012(13)
C11 0.0348(15) 0.0356(15) 0.0493(16) 0.0031(12) 0.0130(13) 0.0008(12)
C12 0.0328(15) 0.0378(15) 0.0537(17) -0.0084(12) 0.0104(13) -0.0081(12)
C13 0.0292(14) 0.0418(15) 0.0376(14) -0.0012(11) 0.0034(12) 0.0014(12)
C14 0.066(2) 0.0381(17) 0.0760(19) 0.0061(14) 0.0241(16) 0.0006(14)
C15 0.0355(15) 0.0356(15) 0.0413(14) 0.0074(11) 0.0132(12) 0.0049(11)
C16 0.0460(17) 0.0539(17) 0.0462(16) 0.0077(13) 0.0090(14) 0.0012(14)
C17 0.0423(17) 0.0642(19) 0.0551(17) 0.0224(15) 0.0148(14) 0.0101(14)
C18 0.0567(19) 0.0523(19) 0.075(2) 0.0207(15) 0.0281(17) 0.0196(15)
C19 0.059(2) 0.0414(17) 0.071(2) -0.0026(14) 0.0233(17) 0.0062(14)
C20 0.0406(16) 0.0427(16) 0.0477(15) -0.0021(12) 0.0099(13) 0.0063(13)

loop_
_atom_type_symbol
_atom_type_description
_atom_type_scat_dispersion_real
_atom_type_scat_dispersion_imag
_atom_type_scat_source
C C 0.0033 0.0016 'International Tables Vol C Tables 4.2.6.8 and 6.1.1.4'
H H 0.0000 0.0000 'International Tables Vol C Tables 4.2.6.8 and 6.1.1.4'
N N 0.0061 0.0033 'International Tables Vol C Tables 4.2.6.8 and 6.1.1.4'
O O 0.0106 0.0060 'International Tables Vol C Tables 4.2.6.8 and 6.1.1.4'

loop_
_geom_angle_atom_site_label_1
_geom_angle_atom_site_label_2
_geom_angle_atom_site_label_3
_geom_angle
C1 N1 C4 122.5(2)
C1 N1 H1 118.8
C4 N1 H1 118.8
C1 N2 C2 115.89(18)
C5 N3 C15 124.82(18)
C5 N3 H3 117.6
C15 N3 H3 117.6
C2 O1 H1A 109.5
N2 C1 N1 124.6(2)
N2 C1 H1B 117.7
N1 C1 H1B 117.7
O1 C2 C3 120.1(2)
O1 C2 N2 115.78(18)
C3 C2 N2 124.1(2)
C2 C3 C4 118.5(2)
C2 C3 C7 121.06(19)
C4 C3 C7 120.26(18)
O2 C4 N1 119.2(2)
O2 C4 C3 126.4(2)
N1 C4 C3 114.34(18)
O3 C5 N3 122.4(2)
O3 C5 C6 121.4(2)
N3 C5 C6 116.14(19)
C5 C6 C7 111.05(17)
C5 C6 H6A 109.4
C7 C6 H6A 109.4
C5 C6 H6B 109.4
C7 C6 H6B 109.4
H6A C6 H6B 108.0
C3 C7 C8 114.65(18)
C3 C7 C6 112.09(17)
C8 C7 C6 112.24(17)
C3 C7 H7 105.7
C8 C7 H7 105.7
C6 C7 H7 105.7
C9 C8 C13 116.8(2)
C9 C8 C7 121.7(2)
C13 C8 C7 121.2(2)
C10 C9 C8 121.5(2)
C10 C9 H9 119.2
C8 C9 H9 119.2
C11 C10 C9 121.4(2)
C11 C10 H10 119.3
C9 C10 H10 119.3
C10 C11 C12 117.3(2)
C10 C11 C14 120.5(2)
C12 C11 C14 122.2(2)
C13 C12 C11 121.7(2)
C13 C12 H12 119.1
C11 C12 H12 119.1
C12 C13 C8 121.2(2)
C12 C13 H13 119.4
C8 C13 H13 119.4
C11 C14 H14A 109.5
C11 C14 H14B 109.5
H14A C14 H14B 109.5
C11 C14 H14C 109.5
H14A C14 H14C 109.5
H14B C14 H14C 109.5
N3 C15 C16 111.59(19)
N3 C15 C20 111.02(18)
C16 C15 C20 110.01(19)
N3 C15 H15 108.0
C16 C15 H15 108.0
C20 C15 H15 108.0
C15 C16 C17 111.8(2)
C15 C16 H16A 109.3
C17 C16 H16A 109.3
C15 C16 H16B 109.3
C17 C16 H16B 109.3
H16A C16 H16B 107.9
C18 C17 C16 111.8(2)
C18 C17 H17A 109.3
C16 C17 H17A 109.3
C18 C17 H17B 109.3
C16 C17 H17B 109.3
H17A C17 H17B 107.9
C19 C18 C17 111.7(2)
C19 C18 H18A 109.3
C17 C18 H18A 109.3
C19 C18 H18B 109.3
C17 C18 H18B 109.3
H18A C18 H18B 107.9
C18 C19 C20 111.7(2)
C18 C19 H19A 109.3
C20 C19 H19A 109.3
C18 C19 H19B 109.3
C20 C19 H19B 109.3
H19A C19 H19B 107.9
C15 C20 C19 110.4(2)
C15 C20 H20A 109.6
C19 C20 H20A 109.6
C15 C20 H20B 109.6
C19 C20 H20B 109.6
H20A C20 H20B 108.1

loop_
_geom_bond_atom_site_label_1
_geom_bond_atom_site_label_2
_geom_bond_distance
N1 C1 1.335(3)
N1 C4 1.406(3)
N1 H1 0.8600
N2 C1 1.305(3)
N2 C2 1.380(3)
N3 C5 1.334(3)
N3 C15 1.460(3)
N3 H3 0.8600
O1 C2 1.341(2)
O1 H1A 0.8200
O2 C4 1.230(2)
O3 C5 1.244(2)
C1 H1B 0.9300
C2 C3 1.373(3)
C3 C4 1.435(3)
C3 C7 1.519(3)
C5 C6 1.504(3)
C6 C7 1.542(3)
C6 H6A 0.9700
C6 H6B 0.9700
C7 C8 1.523(3)
C7 H7 0.9800
C8 C9 1.390(3)
C8 C13 1.396(3)
C9 C10 1.384(3)
C9 H9 0.9300
C10 C11 1.383(3)
C10 H10 0.9300
C11 C12 1.384(3)
C11 C14 1.516(3)
C12 C13 1.380(3)
C12 H12 0.9300
C13 H13 0.9300
C14 H14A 0.9600
C14 H14B 0.9600
C14 H14C 0.9600
C15 C16 1.522(3)
C15 C20 1.523(3)
C15 H15 0.9800
C16 C17 1.523(3)
C16 H16A 0.9700
C16 H16B 0.9700
C17 C18 1.519(4)
C17 H17A 0.9700
C17 H17B 0.9700
C18 C19 1.515(4)
C18 H18A 0.9700
C18 H18B 0.9700
C19 C20 1.525(3)
C19 H19A 0.9700
C19 H19B 0.9700
C20 H20A 0.9700
C20 H20B 0.9700

loop_
_geom_torsion_atom_site_label_1
_geom_torsion_atom_site_label_2
_geom_torsion_atom_site_label_3
_geom_torsion_atom_site_label_4
_geom_torsion
C2 N2 C1 N1 1.1(3)
C4 N1 C1 N2 -1.8(4)
C1 N2 C2 O1 180.0(2)
C1 N2 C2 C3 -0.1(3)
O1 C2 C3 C4 179.7(2)
N2 C2 C3 C4 -0.3(3)
O1 C2 C3 C7 -5.2(3)
N2 C2 C3 C7 174.9(2)
C1 N1 C4 O2 -178.3(2)
C1 N1 C4 C3 1.3(3)
C2 C3 C4 O2 179.2(2)
C7 C3 C4 O2 4.0(4)
C2 C3 C4 N1 -0.3(3)
C7 C3 C4 N1 -175.56(18)
C15 N3 C5 O3 -4.8(3)
C15 N3 C5 C6 174.2(2)
O3 C5 C6 C7 66.6(3)
N3 C5 C6 C7 -112.4(2)
C2 C3 C7 C8 117.4(2)
C4 C3 C7 C8 -67.5(3)
C2 C3 C7 C6 -113.1(2)
C4 C3 C7 C6 62.0(3)
C5 C6 C7 C3 44.5(2)
C5 C6 C7 C8 175.24(18)
C3 C7 C8 C9 153.35(19)
C6 C7 C8 C9 24.0(3)
C3 C7 C8 C13 -33.2(3)
C6 C7 C8 C13 -162.62(19)
C13 C8 C9 C10 -4.0(3)
C7 C8 C9 C10 169.7(2)
C8 C9 C10 C11 1.0(3)
C9 C10 C11 C12 2.5(3)
C9 C10 C11 C14 -176.1(2)
C10 C11 C12 C13 -3.1(3)
C14 C11 C12 C13 175.5(2)
C11 C12 C13 C8 0.1(3)
C9 C8 C13 C12 3.4(3)
C7 C8 C13 C12 -170.3(2)
C5 N3 C15 C16 -94.9(3)
C5 N3 C15 C20 142.0(2)
N3 C15 C16 C17 179.60(18)
C20 C15 C16 C17 -56.7(3)
C15 C16 C17 C18 54.0(3)
C16 C17 C18 C19 -52.2(3)
C17 C18 C19 C20 54.0(3)
N3 C15 C20 C19 -178.2(2)
C16 C15 C20 C19 57.8(3)
C18 C19 C20 C15 -57.0(3)
